data_1520974
loop_
_publ_author_name
'Choudhury, A.'
'Natarajan, S.'

_publ_section_title
;
 A synthetic iron phosphate mineral, spheniscidite, (N H4)(+) (Fe2 (O H)
 (H2 O) (P O4)2)(-) (H2 O), exhibiting reversible dehydratation
;
_journal_name_full
;
Proceedings of the Indian Academy of Sciences, Serie: Chem. Sci.
;
_journal_page_first 627
_journal_page_last 637
_journal_volume 111
_journal_year 1999
_chemical_formula_sum 'Fe2 H9 N O11 P2'
_chemical_name_systematic '(N H4) (Fe2 (O H) (H2 O) (P O4)2) (H2 O)'
_space_group_IT_number 14
_symmetry_space_group_name_Hall '-P 2yn'
_symmetry_space_group_name_H-M 'P 1 21/n 1'
_cell_angle_alpha 90
_cell_angle_beta 102.8
_cell_angle_gamma 90
_cell_formula_units_Z 4
_cell_length_a 9.845
_cell_length_b 9.771
_cell_length_c 9.897
_cell_volume 928.388
_citation_journal_id_ASTM PIAADM
_cod_data_source_file Choudhury_PIAADM_1999_675.cif
_cod_data_source_block H9Fe2N1O11P2
_cod_original_cell_volume 928.3879
_cod_original_sg_symbol_Hall '-P 2ybc (x-z,y,z)'
_cod_original_formula_sum 'H9 Fe2 N1 O11 P2'
_cod_database_code 1520974

loop_
_symmetry_equiv_pos_as_xyz
x,y,z
-x+1/2,y+1/2,-z+1/2
-x,-y,-z
x-1/2,-y-1/2,z-1/2

loop_
_atom_site_label
_atom_site_type_symbol
_atom_site_fract_x
_atom_site_fract_y
_atom_site_fract_z
_atom_site_occupancy
_atom_site_U_iso_or_equiv
O4 O-2 0.2135 0.8937 0.785 1 0.0
Fe2 Fe+3 0.8867 0.0447 0.8698 1 0.0
P1 P+5 0.7964 0.9652 0.148 1 0.0
O6 O-2 0.7626 0.982 0.9881 1 0.0
O7 O-2 0.7814 0.9585 0.6993 1 0.0
Fe1 Fe+3 0.1019 0.7317 0.8133 1 0.0
O5 O-2 0.7948 0.2154 0.8048 1 0.0
O9 O-2 0.0016 0.8594 0.9401 1 0.0
O2 O-2 -0.0549 0.7716 0.658 1 0.0
N1 N-3 0.5109 0.8104 0.8969 1 0.0
O1 O-2 0.2376 0.669 0.9752 1 0.0
O3 O-2 0.1878 0.6305 0.6832 1 0.0
P2 P+5 0.7924 0.8167 0.6314 1 0.0
O11 O-2 0.1805 0.3535 0.9647 1 0.0
O10 O-2 -0.0055 0.5542 0.8447 1 0.0
O8 O-2 0.055 0.093 0.8014 1 0.0
